data_4026170
loop_
_publ_author_name
'Subhendu Sekhar Bag'
'Rajen Kundu'
'Manas Das'

_publ_section_title
;
 Click-Reagent Version of Sonogashira Coupling Protocol to Conjugated
 Fluorescent Alkynes with No or Reduced Homocoupling
;
_journal_name_full 'Journal of Organic Chemistry'
_journal_page_first 2332
_journal_page_last 2337
_journal_paper_doi 10.1021/jo200005n
_journal_volume 76
_journal_year 2011
_chemical_formula_moiety 'C26 H19 N'
_chemical_formula_sum 'C26 H19 N'
_chemical_formula_weight 345.42
_chemical_name_systematic
; 
 ? 
;
_space_group_IT_number 14
_symmetry_cell_setting monoclinic
_symmetry_space_group_name_Hall '-P 2ybc'
_symmetry_space_group_name_H-M 'P 1 21/c 1'
_atom_sites_solution_hydrogens geom
_atom_sites_solution_primary direct
_atom_sites_solution_secondary difmap
_audit_creation_method SHELXL-97
_cell_angle_alpha 90.00
_cell_angle_beta 99.560(3)
_cell_angle_gamma 90.00
_cell_formula_units_Z 4
_cell_length_a 8.5572(4)
_cell_length_b 7.3756(4)
_cell_length_c 29.6144(14)
_cell_measurement_reflns_used 2624
_cell_measurement_temperature 296(2)
_cell_measurement_theta_max 25.0
_cell_measurement_theta_min 2.41
_cell_volume 1843.14(16)
_computing_structure_refinement 'SHELXL-97 (Sheldrick, 1997)'
_computing_structure_solution 'SHELXS-97 (Sheldrick, 1990)'
_diffrn_ambient_temperature 296(2)
_diffrn_measured_fraction_theta_full 1.0
_diffrn_measured_fraction_theta_max 1.0
_diffrn_radiation_monochromator graphite
_diffrn_radiation_source 'fine-focus sealed tube'
_diffrn_radiation_type MoK\a
_diffrn_radiation_wavelength 0.71073
_diffrn_reflns_av_R_equivalents 0.0768
_diffrn_reflns_av_sigmaI/netI 0.0852
_diffrn_reflns_limit_h_max 9
_diffrn_reflns_limit_h_min -11
_diffrn_reflns_limit_k_max 9
_diffrn_reflns_limit_k_min -9
_diffrn_reflns_limit_l_max 39
_diffrn_reflns_limit_l_min -35
_diffrn_reflns_number 18863
_diffrn_reflns_theta_full 28.30
_diffrn_reflns_theta_max 28.30
_diffrn_reflns_theta_min 1.39
_exptl_absorpt_coefficient_mu 0.072
_exptl_absorpt_correction_T_max 0.9920
_exptl_absorpt_correction_T_min 0.9881
_exptl_absorpt_correction_type multi-scan
_exptl_absorpt_process_details multi-scan
_exptl_crystal_colour yellow
_exptl_crystal_density_diffrn 1.245
_exptl_crystal_description plates
_exptl_crystal_F_000 728
_exptl_crystal_size_max 0.30
_exptl_crystal_size_mid 0.25
_exptl_crystal_size_min 0.20
_refine_diff_density_max 0.205
_refine_diff_density_min -0.171
_refine_diff_density_rms 0.052
_refine_ls_extinction_coef 0.0130(4)
_refine_ls_extinction_expression Fc^*^=kFc[1+0.001xFc^2^\l^3^/sin(2\q)]^-1/4^
_refine_ls_extinction_method SHELXL
_refine_ls_goodness_of_fit_ref 1.061
_refine_ls_hydrogen_treatment constr
_refine_ls_matrix_type full
_refine_ls_number_parameters 247
_refine_ls_number_reflns 4580
_refine_ls_number_restraints 0
_refine_ls_restrained_S_all 1.061
_refine_ls_R_factor_all 0.1205
_refine_ls_R_factor_gt 0.0432
_refine_ls_shift/su_max 0.001
_refine_ls_shift/su_mean 0.000
_refine_ls_structure_factor_coef Fsqd
_refine_ls_weighting_details 'calc w=1/[\s^2^(Fo^2^)+(0.0070P)^2^+0.0000P] where P=(Fo^2^+2Fc^2^)/3'
_refine_ls_weighting_scheme calc
_refine_ls_wR_factor_gt 0.0735
_refine_ls_wR_factor_ref 0.0791
_reflns_number_gt 2740
_reflns_number_total 4580
_reflns_threshold_expression >2sigma(I)
_cod_data_source_file jo200005n_si_003.cif
_cod_data_source_block rk-100-a
_cod_original_sg_symbol_H-M 'P 1 21/c 1 '
_cod_database_code 4026170

loop_
_symmetry_equiv_pos_as_xyz
'x, y, z'
'-x, y+1/2, -z+1/2'
'-x, -y, -z'
'x, -y-1/2, z-1/2'

loop_
_atom_site_label
_atom_site_type_symbol
_atom_site_fract_x
_atom_site_fract_y
_atom_site_fract_z
_atom_site_U_iso_or_equiv
_atom_site_adp_type
_atom_site_occupancy
_atom_site_symmetry_multiplicity
_atom_site_calc_flag
_atom_site_refinement_flags
N1 N 0.43791(18) 0.40228(17) 0.33798(5) 0.0624(4) Uani 1 1 d .
C24 C 1.0194(2) 0.34513(18) 0.10991(5) 0.0444(4) Uani 1 1 d .
C25 C 1.1265(2) 0.34909(17) 0.07823(5) 0.0429(4) Uani 1 1 d .
C14 C 1.2838(2) 0.40911(19) 0.09203(6) 0.0478(4) Uani 1 1 d .
C17 C 1.1818(2) 0.29878(19) 0.00012(6) 0.0524(4) Uani 1 1 d .
C26 C 1.0748(2) 0.29415(18) 0.03204(5) 0.0446(4) Uani 1 1 d .
C3 C 0.5483(2) 0.39556(19) 0.30871(5) 0.0470(4) Uani 1 1 d .
C8 C 0.6982(2) 0.4725(2) 0.32085(5) 0.0516(5) Uani 1 1 d .
H8 H 0.7256 0.5267 0.3494 0.062 Uiso 1 1 calc R
C13 C 1.3299(2) 0.47063(19) 0.13666(6) 0.0586(5) Uani 1 1 d .
H13 H 1.4326 0.5129 0.1459 0.070 Uiso 1 1 calc R
C11 C 1.0707(2) 0.40582(19) 0.15518(5) 0.0493(4) Uani 1 1 d .
C10 C 0.9662(2) 0.4006(2) 0.18845(5) 0.0578(5) Uani 1 1 d .
C21 C 0.9168(2) 0.23770(18) 0.01755(6) 0.0506(5) Uani 1 1 d .
C15 C 1.3900(2) 0.4073(2) 0.05931(6) 0.0606(5) Uani 1 1 d .
H15 H 1.4946 0.4437 0.0684 0.073 Uiso 1 1 calc R
C12 C 1.2252(2) 0.4696(2) 0.16734(5) 0.0587(5) Uani 1 1 d .
H12 H 1.2584 0.5127 0.1969 0.070 Uiso 1 1 calc R
C7 C 0.8067(2) 0.46961(18) 0.29123(5) 0.0546(5) Uani 1 1 d .
H7 H 0.9058 0.5222 0.3002 0.066 Uiso 1 1 calc R
C6 C 0.7710(2) 0.38975(19) 0.24824(5) 0.0502(4) Uani 1 1 d .
C9 C 0.8801(2) 0.3930(2) 0.21616(6) 0.0573(5) Uani 1 1 d .
C5 C 0.6226(2) 0.3115(2) 0.23646(5) 0.0547(5) Uani 1 1 d .
H5 H 0.5959 0.2568 0.2079 0.066 Uiso 1 1 calc R
C4 C 0.5133(2) 0.31257(19) 0.26587(5) 0.0544(5) Uani 1 1 d .
H4 H 0.4153 0.2574 0.2570 0.065 Uiso 1 1 calc R
C22 C 0.8120(2) 0.2334(2) 0.05060(6) 0.0601(5) Uani 1 1 d .
H22 H 0.7080 0.1948 0.0417 0.072 Uiso 1 1 calc R
C23 C 0.86126(19) 0.28406(19) 0.09440(5) 0.0559(5) Uani 1 1 d .
H23 H 0.7904 0.2791 0.1150 0.067 Uiso 1 1 calc R
C19 C 0.9711(3) 0.1981(2) -0.05930(6) 0.0740(6) Uani 1 1 d .
H19 H 0.9363 0.1675 -0.0898 0.089 Uiso 1 1 calc R
C16 C 1.3419(2) 0.3544(2) 0.01586(6) 0.0632(5) Uani 1 1 d .
H16 H 1.4140 0.3538 -0.0044 0.076 Uiso 1 1 calc R
C20 C 0.8672(2) 0.1900(2) -0.02827(6) 0.0681(5) Uani 1 1 d .
H20 H 0.7633 0.1524 -0.0380 0.082 Uiso 1 1 calc R
C18 C 1.1258(3) 0.2511(2) -0.04540(6) 0.0686(6) Uani 1 1 d .
H18 H 1.1944 0.2552 -0.0667 0.082 Uiso 1 1 calc R
C1 C 0.4815(2) 0.4592(2) 0.38444(5) 0.0863(6) Uani 1 1 d .
H1A H 0.5648 0.3827 0.3996 0.129 Uiso 1 1 calc R
H1B H 0.3913 0.4506 0.3997 0.129 Uiso 1 1 calc R
H1C H 0.5179 0.5825 0.3852 0.129 Uiso 1 1 calc R
C2 C 0.2776(2) 0.3437(3) 0.32344(5) 0.0913(6) Uani 1 1 d .
H2A H 0.2386 0.3918 0.2936 0.137 Uiso 1 1 calc R
H2B H 0.2126 0.3863 0.3447 0.137 Uiso 1 1 calc R
H2C H 0.2742 0.2136 0.3223 0.137 Uiso 1 1 calc R

loop_
_atom_site_aniso_label
_atom_site_aniso_U_11
_atom_site_aniso_U_22
_atom_site_aniso_U_33
_atom_site_aniso_U_23
_atom_site_aniso_U_13
_atom_site_aniso_U_12
N1 0.0556(11) 0.0790(10) 0.0553(9) -0.0028(8) 0.0170(8) -0.0036(8)
C24 0.0433(12) 0.0399(9) 0.0520(11) 0.0074(8) 0.0140(10) 0.0014(8)
C25 0.0477(12) 0.0335(9) 0.0496(10) 0.0082(7) 0.0143(9) 0.0042(8)
C14 0.0462(12) 0.0437(10) 0.0563(11) 0.0097(8) 0.0170(10) 0.0008(8)
C17 0.0650(14) 0.0430(10) 0.0533(11) 0.0094(8) 0.0213(11) 0.0083(9)
C26 0.0500(12) 0.0345(9) 0.0513(11) 0.0086(8) 0.0145(10) 0.0073(8)
C3 0.0497(13) 0.0468(10) 0.0463(10) 0.0042(8) 0.0137(9) 0.0040(8)
C8 0.0547(13) 0.0567(11) 0.0439(10) -0.0061(8) 0.0095(10) -0.0003(9)
C13 0.0515(13) 0.0565(11) 0.0670(12) 0.0055(9) 0.0075(10) -0.0068(9)
C11 0.0577(13) 0.0413(10) 0.0528(11) 0.0040(8) 0.0205(10) 0.0039(9)
C10 0.0687(14) 0.0512(11) 0.0574(11) 0.0032(9) 0.0220(11) 0.0077(9)
C21 0.0585(14) 0.0410(10) 0.0521(11) 0.0054(8) 0.0087(10) 0.0048(8)
C15 0.0486(12) 0.0586(11) 0.0775(13) 0.0126(10) 0.0194(11) -0.0008(9)
C12 0.0694(14) 0.0539(11) 0.0530(11) -0.0020(8) 0.0110(11) -0.0032(10)
C7 0.0527(13) 0.0547(10) 0.0571(11) -0.0024(9) 0.0111(10) -0.0026(9)
C6 0.0607(14) 0.0448(10) 0.0481(11) 0.0006(8) 0.0172(10) 0.0051(9)
C9 0.0683(15) 0.0500(11) 0.0564(11) 0.0014(9) 0.0188(11) 0.0060(9)
C5 0.0700(14) 0.0517(11) 0.0426(10) -0.0030(8) 0.0098(10) -0.0019(10)
C4 0.0591(14) 0.0512(10) 0.0521(11) -0.0017(8) 0.0066(10) -0.0085(9)
C22 0.0493(13) 0.0576(11) 0.0734(12) 0.0064(10) 0.0103(11) -0.0049(8)
C23 0.0525(13) 0.0584(11) 0.0618(11) 0.0067(9) 0.0238(9) 0.0007(9)
C19 0.1073(19) 0.0621(12) 0.0515(12) -0.0029(9) 0.0099(13) 0.0061(12)
C16 0.0622(15) 0.0629(12) 0.0724(13) 0.0118(10) 0.0348(11) 0.0071(10)
C20 0.0786(16) 0.0573(12) 0.0644(12) 0.0015(10) 0.0000(11) 0.0014(10)
C18 0.0992(18) 0.0541(12) 0.0581(13) 0.0069(9) 0.0293(12) 0.0123(11)
C1 0.0967(17) 0.1068(16) 0.0617(12) -0.0171(11) 0.0314(11) -0.0071(12)
C2 0.0691(16) 0.1161(17) 0.0946(15) -0.0122(11) 0.0310(12) -0.0158(13)

loop_
_atom_type_symbol
_atom_type_description
_atom_type_scat_dispersion_real
_atom_type_scat_dispersion_imag
_atom_type_scat_source
C C 0.0033 0.0016 'International Tables Vol C Tables 4.2.6.8 and 6.1.1.4'
H H 0.0000 0.0000 'International Tables Vol C Tables 4.2.6.8 and 6.1.1.4'
N N 0.0061 0.0033 'International Tables Vol C Tables 4.2.6.8 and 6.1.1.4'

loop_
_geom_angle_atom_site_label_1
_geom_angle_atom_site_label_2
_geom_angle_atom_site_label_3
_geom_angle
C3 N1 C1 121.16(16)
C3 N1 C2 121.27(15)
C1 N1 C2 117.50(15)
C11 C24 C25 119.28(16)
C11 C24 C23 122.24(17)
C25 C24 C23 118.45(15)
C14 C25 C24 120.36(15)
C14 C25 C26 119.78(16)
C24 C25 C26 119.86(16)
C13 C14 C25 118.94(16)
C13 C14 C15 122.22(18)
C25 C14 C15 118.84(16)
C18 C17 C26 118.65(18)
C18 C17 C16 122.82(19)
C26 C17 C16 118.52(16)
C21 C26 C17 119.67(16)
C21 C26 C25 120.34(16)
C17 C26 C25 119.98(17)
N1 C3 C4 121.28(17)
N1 C3 C8 121.20(16)
C4 C3 C8 117.52(16)
C7 C8 C3 121.15(15)
C12 C13 C14 120.79(17)
C12 C11 C24 118.96(16)
C12 C11 C10 120.24(16)
C24 C11 C10 120.79(17)
C9 C10 C11 178.83(16)
C20 C21 C26 119.38(17)
C20 C21 C22 122.25(19)
C26 C21 C22 118.36(16)
C16 C15 C14 121.47(17)
C13 C12 C11 121.62(16)
C8 C7 C6 121.35(17)
C5 C6 C7 117.39(16)
C5 C6 C9 120.59(16)
C7 C6 C9 121.98(17)
C10 C9 C6 177.22(18)
C4 C5 C6 121.84(15)
C5 C4 C3 120.72(16)
C23 C22 C21 121.31(17)
C22 C23 C24 121.66(16)
C18 C19 C20 120.43(18)
C15 C16 C17 121.34(17)
C19 C20 C21 120.61(19)
C19 C18 C17 121.23(19)

loop_
_geom_bond_atom_site_label_1
_geom_bond_atom_site_label_2
_geom_bond_distance
N1 C3 1.3849(18)
N1 C1 1.4275(15)
N1 C2 1.4349(18)
C24 C11 1.4123(18)
C24 C25 1.4164(19)
C24 C23 1.4282(19)
C25 C14 1.4109(19)
C25 C26 1.4248(18)
C14 C13 1.3911(17)
C14 C15 1.4346(19)
C17 C18 1.3985(19)
C17 C26 1.422(2)
C17 C16 1.432(2)
C26 C21 1.412(2)
C3 C4 1.3956(17)
C3 C8 1.3944(19)
C8 C7 1.3791(19)
C13 C12 1.3782(19)
C11 C12 1.393(2)
C11 C10 1.437(2)
C10 C9 1.192(2)
C21 C20 1.3978(18)
C21 C22 1.4335(19)
C15 C16 1.3424(18)
C7 C6 1.3899(17)
C6 C5 1.3855(19)
C6 C9 1.439(2)
C5 C4 1.3795(19)
C22 C23 1.3484(17)
C19 C18 1.376(2)
C19 C20 1.382(2)

loop_
_cod_related_entry_id
_cod_related_entry_database
_cod_related_entry_code
1 ChemSpider 30659358
